data_4109209
loop_
_publ_author_name
'Jasmina Hafizovic'
'Morten Bj\/orgen'
'Unni Olsbye'
'Pascal D. C. Dietzel'
'Silvia Bordiga'
'Carmelo Prestipino'
'Carlo Lamberti'
'Karl Petter Lillerud'

_publ_contact_author_address
;
Department of Chemistry
University of Oslo
P.O. Box 1033 Blindern
N-0315 Oslo
Norway
;
_publ_contact_author_email k.p.lillerud@kjemi.uio.no
_publ_contact_author_name 'Prof. Karl Petter Lillerud'
_publ_section_title
;
 The Inconsistency in Adsorption Properties and Powder XRD Data of MOF-5
 Is Rationalized by Framework Interpenetration and the Presence of Organic
 and Inorganic Species in the Nanocavities
;
_journal_name_full 'Journal of the American Chemical Society'
_journal_page_first 3612
_journal_page_last 3620
_journal_paper_doi 10.1021/ja0675447
_journal_volume 129
_journal_year 2007
_chemical_formula_moiety 'C24 H12 O13 Zn4'
_chemical_formula_sum 'C24 H12 O13 Zn4'
_chemical_formula_weight 769.82
_chemical_name_systematic
;
 ?
;
_space_group_IT_number 166
_symmetry_cell_setting trigonal
_symmetry_space_group_name_Hall '-R 3 2"'
_symmetry_space_group_name_H-M 'R -3 m :H'
_atom_sites_solution_hydrogens geom
_atom_sites_solution_primary direct
_atom_sites_solution_secondary difmap
_audit_creation_method SHELXL-97
_cell_angle_alpha 90.00
_cell_angle_beta 90.00
_cell_angle_gamma 120.00
_cell_formula_units_Z 6
_cell_length_a 18.406(3)
_cell_length_b 18.406(3)
_cell_length_c 44.750(9)
_cell_measurement_reflns_used 799
_cell_measurement_temperature 293(2)
_cell_measurement_theta_max 19.05
_cell_measurement_theta_min 2.21
_cell_volume 13129(4)
_computing_cell_refinement 'Smart (Bruker, 1998)'
_computing_data_collection 'Smart (Bruker, 1998)'
_computing_data_reduction 'SAINT (Bruker, 2001)'
_computing_structure_refinement 'SHELXL-97 (Sheldrick, 1997)'
_computing_structure_solution 'SHELXS-97 (Sheldrick, 1997)'
_diffrn_ambient_temperature 293(2)
_diffrn_measured_fraction_theta_full 0.994
_diffrn_measured_fraction_theta_max 0.994
_diffrn_measurement_device_type 'Bruker Apex II CCD'
_diffrn_measurement_method '\w scan'
_diffrn_radiation_monochromator graphite
_diffrn_radiation_source 'fine-focus sealed tube'
_diffrn_radiation_type MoK\a
_diffrn_radiation_wavelength 0.71073
_diffrn_reflns_av_R_equivalents 0.1506
_diffrn_reflns_av_sigmaI/netI 0.0765
_diffrn_reflns_limit_h_max 16
_diffrn_reflns_limit_h_min -16
_diffrn_reflns_limit_k_max 16
_diffrn_reflns_limit_k_min -16
_diffrn_reflns_limit_l_max 40
_diffrn_reflns_limit_l_min -40
_diffrn_reflns_number 16367
_diffrn_reflns_theta_full 19.05
_diffrn_reflns_theta_max 19.05
_diffrn_reflns_theta_min 2.21
_diffrn_standards_decay_% 0
_exptl_absorpt_coefficient_mu 1.103
_exptl_absorpt_correction_T_max 0.9169
_exptl_absorpt_correction_T_min 0.9169
_exptl_absorpt_correction_type empirical
_exptl_absorpt_process_details 'SADABS (Sheldrick, 1997)'
_exptl_crystal_colour Colourless
_exptl_crystal_density_diffrn 0.584
_exptl_crystal_description Cube
_exptl_crystal_F_000 2280
_exptl_crystal_size_max 0.08
_exptl_crystal_size_mid 0.08
_exptl_crystal_size_min 0.08
_refine_diff_density_max 0.595
_refine_diff_density_min -0.938
_refine_diff_density_rms 0.095
_refine_ls_extinction_method none
_refine_ls_goodness_of_fit_ref 1.100
_refine_ls_hydrogen_treatment constr
_refine_ls_matrix_type full
_refine_ls_number_parameters 79
_refine_ls_number_reflns 1344
_refine_ls_number_restraints 0
_refine_ls_restrained_S_all 1.100
_refine_ls_R_factor_all 0.1100
_refine_ls_R_factor_gt 0.0823
_refine_ls_shift/su_max 0.000
_refine_ls_shift/su_mean 0.000
_refine_ls_structure_factor_coef Fsqd
_refine_ls_weighting_details 'calc w=1/[\s^2^(Fo^2^)+(0.1583P)^2^+0.0000P] where P=(Fo^2^+2Fc^2^)/3'
_refine_ls_weighting_scheme calc
_refine_ls_wR_factor_gt 0.2240
_refine_ls_wR_factor_ref 0.2401
_reflns_number_gt 1021
_reflns_number_total 1344
_reflns_threshold_expression >2sigma(I)
_cod_data_source_file ja0675447si20070105_035922.cif
_cod_data_source_block mof-5_m_zn
_cod_original_sg_symbol_Hall '-R 3 2'
_cod_original_sg_symbol_H-M 'R -3 m'
_cod_database_code 4109209

loop_
_symmetry_equiv_pos_as_xyz
'x, y, z'
'-y, x-y, z'
'-x+y, -x, z'
'y, x, -z'
'x-y, -y, -z'
'-x, -x+y, -z'
'x+2/3, y+1/3, z+1/3'
'-y+2/3, x-y+1/3, z+1/3'
'-x+y+2/3, -x+1/3, z+1/3'
'y+2/3, x+1/3, -z+1/3'
'x-y+2/3, -y+1/3, -z+1/3'
'-x+2/3, -x+y+1/3, -z+1/3'
'x+1/3, y+2/3, z+2/3'
'-y+1/3, x-y+2/3, z+2/3'
'-x+y+1/3, -x+2/3, z+2/3'
'y+1/3, x+2/3, -z+2/3'
'x-y+1/3, -y+2/3, -z+2/3'
'-x+1/3, -x+y+2/3, -z+2/3'
'-x, -y, -z'
'y, -x+y, -z'
'x-y, x, -z'
'-y, -x, z'
'-x+y, y, z'
'x, x-y, z'
'-x+2/3, -y+1/3, -z+1/3'
'y+2/3, -x+y+1/3, -z+1/3'
'x-y+2/3, x+1/3, -z+1/3'
'-y+2/3, -x+1/3, z+1/3'
'-x+y+2/3, y+1/3, z+1/3'
'x+2/3, x-y+1/3, z+1/3'
'-x+1/3, -y+2/3, -z+2/3'
'y+1/3, -x+y+2/3, -z+2/3'
'x-y+1/3, x+2/3, -z+2/3'
'-y+1/3, -x+2/3, z+2/3'
'-x+y+1/3, y+2/3, z+2/3'
'x+1/3, x-y+2/3, z+2/3'

loop_
_atom_site_label
_atom_site_type_symbol
_atom_site_fract_x
_atom_site_fract_y
_atom_site_fract_z
_atom_site_U_iso_or_equiv
_atom_site_adp_type
_atom_site_occupancy
_atom_site_symmetry_multiplicity
_atom_site_calc_flag
_atom_site_refinement_flags
O1 O 0.6667 0.3333 0.0818(3) 0.026(3) Uani 1 6 d S
Zn1 Zn 0.72425(5) 0.27575(5) 0.06898(3) 0.0543(9) Uani 1 2 d S
Zn2 Zn 0.6667 0.3333 0.12724(6) 0.0539(11) Uani 1 6 d S
O2 O 0.7227(4) 0.2773(4) 0.1432(2) 0.087(4) Uani 1 2 d S
O3 O 0.7648(3) 0.2352(3) 0.1014(3) 0.080(3) Uani 1 2 d S
O4 O 0.8194(5) 0.3465(5) 0.04531(19) 0.094(3) Uani 1 1 d .
C11 C 0.7596(5) 0.2404(5) 0.1291(4) 0.069(5) Uani 1 2 d S
C12 C 0.7967(5) 0.2033(5) 0.1494(4) 0.078(5) Uani 1 2 d S
C13 C 0.8353(6) 0.1647(6) 0.1353(4) 0.090(6) Uani 1 2 d S
H13 H 0.8366 0.1634 0.1146 0.108 Uiso 1 2 calc SR
C14 C 0.7936(6) 0.2064(6) 0.1812(5) 0.101(6) Uani 1 2 d S
H14 H 0.7676 0.2324 0.1907 0.121 Uiso 1 2 calc SR
C21 C 0.8518(11) 0.4259(5) 0.0365(4) 0.090(6) Uani 1 2 d S
C22 C 0.9217(11) 0.4609(6) 0.0184(4) 0.077(5) Uani 1 2 d S
C23 C 0.9628(7) 0.5482(8) 0.0095(3) 0.105(4) Uani 1 1 d .
H23 H 0.9412 0.5815 0.0162 0.126 Uiso 1 1 calc R

loop_
_atom_site_aniso_label
_atom_site_aniso_U_11
_atom_site_aniso_U_22
_atom_site_aniso_U_33
_atom_site_aniso_U_23
_atom_site_aniso_U_13
_atom_site_aniso_U_12
O1 0.023(5) 0.023(5) 0.032(8) 0.000 0.000 0.012(2)
Zn1 0.0529(11) 0.0529(11) 0.0565(14) -0.0011(4) 0.0011(4) 0.0259(10)
Zn2 0.0548(14) 0.0548(14) 0.052(2) 0.000 0.000 0.0274(7)
O2 0.110(7) 0.110(7) 0.073(8) 0.016(3) -0.016(3) 0.079(8)
O3 0.087(6) 0.087(6) 0.073(8) 0.014(3) -0.014(3) 0.049(7)
O4 0.065(6) 0.076(6) 0.109(6) 0.013(5) 0.040(5) 0.011(5)
C11 0.088(10) 0.088(10) 0.072(14) 0.004(6) -0.004(6) 0.073(11)
C12 0.084(10) 0.084(10) 0.107(19) -0.014(5) 0.014(5) 0.074(11)
C13 0.113(11) 0.113(11) 0.059(11) 0.029(7) -0.029(7) 0.067(13)
C14 0.116(12) 0.116(12) 0.065(13) 0.004(7) -0.004(7) 0.053(14)
C21 0.036(12) 0.137(17) 0.062(12) 0.006(5) 0.012(10) 0.018(6)
C22 0.057(12) 0.091(11) 0.072(12) -0.001(5) -0.003(10) 0.029(6)
C23 0.068(9) 0.101(11) 0.118(12) 0.026(8) 0.028(8) 0.022(8)

loop_
_atom_type_symbol
_atom_type_description
_atom_type_scat_dispersion_real
_atom_type_scat_dispersion_imag
_atom_type_scat_source
C C 0.0033 0.0016 'International Tables Vol C Tables 4.2.6.8 and 6.1.1.4'
O O 0.0106 0.0060 'International Tables Vol C Tables 4.2.6.8 and 6.1.1.4'
Zn Zn 0.2839 1.4301 'International Tables Vol C Tables 4.2.6.8 and 6.1.1.4'
H H 0.0000 0.0000 'International Tables Vol C Tables 4.2.6.8 and 6.1.1.4'

loop_
_geom_angle_atom_site_label_1
_geom_angle_atom_site_label_2
_geom_angle_atom_site_label_3
_geom_angle
_geom_angle_site_symmetry_1
_geom_angle_site_symmetry_3
Zn1 O1 Zn1 111.5(3) . 3_665
Zn1 O1 Zn1 111.5(3) . 2_655
Zn1 O1 Zn1 111.5(3) 3_665 2_655
Zn1 O1 Zn2 107.3(3) . .
Zn1 O1 Zn2 107.3(3) 3_665 .
Zn1 O1 Zn2 107.3(3) 2_655 .
O4 Zn1 O4 107.1(5) 22_665 .
O4 Zn1 O1 111.2(3) 22_665 .
O4 Zn1 O1 111.2(3) . .
O4 Zn1 O3 106.3(3) 22_665 .
O4 Zn1 O3 106.3(3) . .
O1 Zn1 O3 114.3(5) . .
O2 Zn2 O2 107.1(4) . 2_655
O2 Zn2 O2 107.1(4) . 3_665
O2 Zn2 O2 107.1(4) 2_655 3_665
O2 Zn2 O1 111.8(4) . .
O2 Zn2 O1 111.8(4) 2_655 .
O2 Zn2 O1 111.8(4) 3_665 .
C11 O2 Zn2 130.2(10) . .
C11 O3 Zn1 130.8(11) . .
C21 O4 Zn1 132.1(9) . .
O3 C11 O2 125.6(14) . .
O3 C11 C12 120.0(15) . .
O2 C11 C12 114.4(16) . .
C13 C12 C14 121.0(16) . .
C13 C12 C11 115.4(17) . .
C14 C12 C11 123.6(16) . .
C12 C13 C14 120.9(16) . 25_655
C12 C13 H13 119.5 . .
C14 C13 H13 119.5 25_655 .
C13 C14 C12 118.0(17) 25_655 .
C13 C14 H14 121.0 25_655 .
C12 C14 H14 121.0 . .
O4 C21 O4 121.7(15) . 24
O4 C21 C22 119.1(7) . .
O4 C21 C22 119.1(7) 24 .
C21 C22 C23 121.8(8) . .
C21 C22 C23 121.8(8) . 24
C23 C22 C23 116.2(16) . 24
C22 C23 C23 121.8(8) . 6_765
C22 C23 H23 119.1 . .
C23 C23 H23 119.1 6_765 .

loop_
_geom_bond_atom_site_label_1
_geom_bond_atom_site_label_2
_geom_bond_distance
_geom_bond_site_symmetry_2
O1 Zn1 1.923(4) .
O1 Zn1 1.923(4) 3_665
O1 Zn1 1.923(4) 2_655
O1 Zn2 2.034(12) .
Zn1 O4 1.899(8) 22_665
Zn1 O4 1.899(8) .
Zn1 O3 1.944(10) .
Zn2 O2 1.923(10) .
Zn2 O2 1.923(10) 2_655
Zn2 O2 1.923(10) 3_665
O2 C11 1.334(17) .
O3 C11 1.251(16) .
O4 C21 1.332(9) .
C11 C12 1.49(2) .
C12 C13 1.38(2) .
C12 C14 1.43(2) .
C13 C14 1.42(2) 25_655
C13 H13 0.9300 .
C14 C13 1.42(2) 25_655
C14 H14 0.9300 .
C21 O4 1.332(9) 24
C21 C22 1.38(2) .
C22 C23 1.449(13) .
C22 C23 1.449(13) 24
C23 C23 1.46(2) 6_765
C23 H23 0.9300 .

loop_
_platon_squeeze_void_nr
_platon_squeeze_void_average_x
_platon_squeeze_void_average_y
_platon_squeeze_void_average_z
_platon_squeeze_void_volume
_platon_squeeze_void_count_electrons
1 -0.025 -0.015 -0.001 10104.7 384.3
